data_7105730
loop_
_publ_author_name
'Andrea Alsobrook'
'Brad Hauser'
'Joseph Hupp'
'Evgeny V.Alekseev'
'Wulf Depmeier'
'Thomas Albrecht-Schmitt'

_publ_section_title
;
 Cubic and rhombohedral heterobimetallic networks constructed from
 uranium, transition metals, and phosphonoacetate: new methods for
 constructing porous materials
;
_journal_name_full Chem.Commun.
_journal_page_first 9167
_journal_paper_doi 10.1039/c0cc03507f
_journal_volume 46
_journal_year 2010
_chemical_formula_moiety Cd2[(UO2)6(PO3CH2CO2)3O3(OH)(H2O)2]*16H2O
_chemical_formula_sum 'C6 H42 Cd2 O49 P3 U6'
_chemical_formula_weight 2644.29
_chemical_name_systematic
;
?
;
_space_group_IT_number 204
_symmetry_cell_setting cubic
_symmetry_space_group_name_Hall '-I 2 2 3'
_symmetry_space_group_name_H-M 'I m -3'
_atom_sites_solution_hydrogens geom
_atom_sites_solution_primary direct
_atom_sites_solution_secondary difmap
_audit_creation_method SHELXL-97
_cell_angle_alpha 90.00
_cell_angle_beta 90.00
_cell_angle_gamma 90.00
_cell_formula_units_Z 16
_cell_length_a 26.404(2)
_cell_length_b 26.404(2)
_cell_length_c 26.404(2)
_cell_measurement_reflns_used 3204
_cell_measurement_temperature 100(2)
_cell_measurement_theta_max 27.47
_cell_measurement_theta_min 1.89
_cell_volume 18408(2)
_computing_cell_refinement 'SMART, SAINT'
_computing_data_collection SMART
_computing_data_reduction SAINT
_computing_molecular_graphics 'SHELXP-97 (Sheldrick, 1997)'
_computing_publication_material 'SHELXCIF-97 (Sheldrick, 2000)'
_computing_structure_refinement 'SHELXL-97 (Sheldrick, 1997)'
_computing_structure_solution 'SHELXS-97 (Sheldrick, 1990)'
_diffrn_ambient_temperature 100(2)
_diffrn_detector_area_resol_mean 0
_diffrn_measured_fraction_theta_full 0.998
_diffrn_measured_fraction_theta_max 0.998
_diffrn_measurement_device_type 'BRUKER APEX'
_diffrn_measurement_method '0.3 /w exposure'
_diffrn_radiation_monochromator graphite
_diffrn_radiation_source 'fine-focus sealed tube'
_diffrn_radiation_type MoK\a
_diffrn_radiation_wavelength 0.71073
_diffrn_reflns_av_R_equivalents 0.0757
_diffrn_reflns_av_sigmaI/netI 0.0204
_diffrn_reflns_limit_h_max 33
_diffrn_reflns_limit_h_min -34
_diffrn_reflns_limit_k_max 34
_diffrn_reflns_limit_k_min -34
_diffrn_reflns_limit_l_max 34
_diffrn_reflns_limit_l_min -34
_diffrn_reflns_number 109885
_diffrn_reflns_theta_full 27.46
_diffrn_reflns_theta_max 27.46
_diffrn_reflns_theta_min 1.89
_diffrn_standards_decay_% 0
_diffrn_standards_interval_count na
_diffrn_standards_interval_time na
_diffrn_standards_number na
_exptl_absorpt_coefficient_mu 22.172
_exptl_absorpt_correction_T_max 0.405
_exptl_absorpt_correction_T_min 0.349
_exptl_absorpt_correction_type numerical
_exptl_absorpt_process_details SHELXPREP
_exptl_crystal_colour orange
_exptl_crystal_density_diffrn 3.817
_exptl_crystal_density_meas ?
_exptl_crystal_density_method .
_exptl_crystal_description block
_exptl_crystal_F_000 18608
_exptl_crystal_size_max 0.04928
_exptl_crystal_size_mid 0.04724
_exptl_crystal_size_min 0.04077
_refine_diff_density_max 2.669
_refine_diff_density_min -2.567
_refine_diff_density_rms 0.209
_refine_ls_extinction_coef 0
_refine_ls_extinction_method none
_refine_ls_goodness_of_fit_ref 1.067
_refine_ls_hydrogen_treatment constr
_refine_ls_matrix_type full
_refine_ls_number_parameters 238
_refine_ls_number_reflns 3759
_refine_ls_number_restraints 0
_refine_ls_restrained_S_all 1.067
_refine_ls_R_factor_all 0.0330
_refine_ls_R_factor_gt 0.0239
_refine_ls_shift/su_max 0.022
_refine_ls_shift/su_mean 0.001
_refine_ls_structure_factor_coef Fsqd
_refine_ls_weighting_details 'calc w=1/[\s^2^(Fo^2^)+(0.0194P)^2^+472.6401P] where P=(Fo^2^+2Fc^2^)/3'
_refine_ls_weighting_scheme calc
_refine_ls_wR_factor_gt 0.0531
_refine_ls_wR_factor_ref 0.0565
_reflns_number_gt 3204
_reflns_number_total 3759
_reflns_threshold_expression >2sigma(I)
_cod_data_source_file C0CC03507F.TXT
_cod_data_source_block Cd2[(UO2)6(PO3CH2CO2)3O3(OH)(H2O)2]*16H2O
_cod_original_cell_volume 18407(3)
_cod_database_code 7105730

loop_
_symmetry_equiv_pos_as_xyz
'x, y, z'
'-x, -y, z'
'-x, y, -z'
'x, -y, -z'
'z, x, y'
'z, -x, -y'
'-z, -x, y'
'-z, x, -y'
'y, z, x'
'-y, z, -x'
'y, -z, -x'
'-y, -z, x'
'x+1/2, y+1/2, z+1/2'
'-x+1/2, -y+1/2, z+1/2'
'-x+1/2, y+1/2, -z+1/2'
'x+1/2, -y+1/2, -z+1/2'
'z+1/2, x+1/2, y+1/2'
'z+1/2, -x+1/2, -y+1/2'
'-z+1/2, -x+1/2, y+1/2'
'-z+1/2, x+1/2, -y+1/2'
'y+1/2, z+1/2, x+1/2'
'-y+1/2, z+1/2, -x+1/2'
'y+1/2, -z+1/2, -x+1/2'
'-y+1/2, -z+1/2, x+1/2'
'-x, -y, -z'
'x, y, -z'
'x, -y, z'
'-x, y, z'
'-z, -x, -y'
'-z, x, y'
'z, x, -y'
'z, -x, y'
'-y, -z, -x'
'y, -z, x'
'-y, z, x'
'y, z, -x'
'-x+1/2, -y+1/2, -z+1/2'
'x+1/2, y+1/2, -z+1/2'
'x+1/2, -y+1/2, z+1/2'
'-x+1/2, y+1/2, z+1/2'
'-z+1/2, -x+1/2, -y+1/2'
'-z+1/2, x+1/2, y+1/2'
'z+1/2, x+1/2, -y+1/2'
'z+1/2, -x+1/2, y+1/2'
'-y+1/2, -z+1/2, -x+1/2'
'y+1/2, -z+1/2, x+1/2'
'-y+1/2, z+1/2, x+1/2'
'y+1/2, z+1/2, -x+1/2'

loop_
_atom_site_label
_atom_site_type_symbol
_atom_site_fract_x
_atom_site_fract_y
_atom_site_fract_z
_atom_site_U_iso_or_equiv
_atom_site_adp_type
_atom_site_occupancy
_atom_site_symmetry_multiplicity
_atom_site_calc_flag
_atom_site_refinement_flags
_atom_site_disorder_assembly
_atom_site_disorder_group
U1 U 0.069221(12) 0.363231(14) 0.0000 0.01356(8) Uani 1 2 d S . .
U2 U 0.0000 0.346684(12) 0.131842(11) 0.00895(7) Uani 1 2 d S . .
U3 U 0.071934(9) 0.344815(9) 0.261803(8) 0.01020(6) Uani 1 1 d . . .
Cd1 Cd 0.0000 0.5000 0.14387(4) 0.0358(3) Uani 1 4 d S . .
Cd2 Cd 0.17908(3) 0.17908(3) 0.17908(3) 0.0335(3) Uani 0.75 3 d SP . .
Cd3 Cd 0.2500 0.2500 0.2500 0.0333(4) Uani 1 6 d S . .
P1 P 0.12415(6) 0.35680(6) 0.13216(6) 0.0120(3) Uani 1 1 d . . .
C1 C 0.1698(3) 0.3109(3) 0.1114(3) 0.0177(14) Uani 1 1 d . . .
H2A H 0.1527 0.2793 0.1038 0.021 Uiso 1 1 calc R . .
H2B H 0.1860 0.3228 0.0807 0.021 Uiso 1 1 calc R . .
C2 C 0.2094(2) 0.3019(3) 0.1517(2) 0.0147(13) Uani 1 1 d . . .
O1 O 0.15295(16) 0.40231(17) 0.14997(18) 0.0162(9) Uani 1 1 d . . .
O2 O 0.08991(17) 0.33361(17) 0.17312(17) 0.0157(9) Uani 1 1 d . . .
O3 O 0.08767(17) 0.3671(2) 0.08849(17) 0.0227(11) Uani 1 1 d . . .
O4 O 0.23846(17) 0.33771(16) 0.16369(17) 0.0147(9) Uani 1 1 d . . .
O5 O 0.21135(19) 0.25888(18) 0.17312(19) 0.0219(11) Uani 1 1 d . . .
O6 O 0.0899(3) 0.2989(3) 0.0000 0.0327(19) Uani 1 2 d S . .
O7 O 0.0560(3) 0.4297(3) 0.0000 0.0246(16) Uani 1 2 d S . .
O8 O 0.0000 0.2789(2) 0.1277(2) 0.0180(14) Uani 1 2 d S . .
O9 O 0.0000 0.4157(2) 0.1376(3) 0.0188(14) Uani 1 2 d S . .
O10 O 0.06731(18) 0.27719(18) 0.26833(18) 0.0191(10) Uani 1 1 d . . .
O11 O 0.07908(18) 0.41209(17) 0.25481(18) 0.0182(10) Uani 1 1 d . . .
O12 O 0.0000 0.3481(3) 0.0484(2) 0.0193(15) Uani 1 2 d S . .
O13 O 0.1561(3) 0.3958(3) 0.0000 0.0325(19) Uani 1 2 d S . .
O14 O 0.0000 0.3448(2) 0.2146(2) 0.0130(13) Uani 1 2 d S . .
O15 O 0.0000 0.3565(3) 0.3122(3) 0.0306(19) Uani 1 2 d S . .
OW1 O 0.0336(8) 0.5000 0.2192(7) 0.047(5) Uani 0.50 2 d SP . .
OW1A O 0.0809(7) 0.5000 0.1887(7) 0.036(4) Uani 0.50 2 d SP . .
OW2 O 0.0517(10) 0.5000 0.0741(10) 0.064(6) Uiso 0.50 2 d SP . .
OW2A O 0.0726(9) 0.5000 0.0950(9) 0.054(5) Uiso 0.50 2 d SP . .
OW3 O 0.0977(3) 0.2119(4) 0.1712(4) 0.082(3) Uani 1 1 d . . .
OW4 O 0.2414(5) 0.3477(6) 0.0000 0.088(5) Uani 1 2 d S . .
OW5 O 0.0837(3) 0.0837(3) 0.0837(3) 0.067(4) Uani 1 3 d S . .
OW6 O 0.1757(9) 0.5000 0.0300(8) 0.064(6) Uiso 0.50 2 d SP . .
OW7 O 0.0000 0.1935(11) 0.2154(11) 0.085(8) Uiso 0.50 2 d SP . .
OW8 O 0.0000 0.2217(14) 0.0330(13) 0.118(11) Uiso 0.50 2 d SP . .
OW9 O 0.051(2) 0.183(2) 0.077(2) 0.12(2) Uiso 0.20 1 d P . .
OW10 O 0.1953(19) 0.0338(19) 0.113(2) 0.092(15) Uiso 0.20 1 d P . .
OW11 O 0.1315(8) 0.1315(8) 0.1315(8) 0.080(10) Uiso 0.50 3 d SP . .
OW12 O 0.2108(11) 0.4419(11) 0.0000 0.094(9) Uiso 0.50 2 d SP . .
OW13 O 0.100(4) 0.092(4) 0.0000 0.05(3) Uiso 0.10 2 d SP . .
OW14 O 0.067(4) 0.095(4) 0.0000 0.05(3) Uiso 0.10 2 d SP . .
OW15 O 0.1165(14) 0.1571(13) 0.1157(14) 0.069(9) Uiso 0.25 1 d P . .

loop_
_atom_site_aniso_label
_atom_site_aniso_U_11
_atom_site_aniso_U_22
_atom_site_aniso_U_33
_atom_site_aniso_U_23
_atom_site_aniso_U_13
_atom_site_aniso_U_12
U1 0.00832(15) 0.02652(19) 0.00583(15) 0.000 0.000 0.00159(13)
U2 0.00975(15) 0.01084(15) 0.00625(14) 0.00037(12) 0.000 0.000
U3 0.01164(11) 0.01261(11) 0.00635(11) 0.00075(8) -0.00044(8) -0.00089(9)
Cd1 0.0730(10) 0.0130(5) 0.0214(6) 0.000 0.000 0.000
Cd2 0.0335(3) 0.0335(3) 0.0335(3) 0.0003(3) 0.0003(3) 0.0003(3)
Cd3 0.0333(4) 0.0333(4) 0.0333(4) 0.0158(4) 0.0158(4) 0.0158(4)
P1 0.0087(7) 0.0193(8) 0.0080(7) 0.0006(6) -0.0003(6) -0.0023(6)
C1 0.017(3) 0.021(3) 0.016(3) -0.004(3) 0.004(3) 0.002(3)
C2 0.011(3) 0.020(3) 0.013(3) -0.001(3) 0.005(2) 0.001(3)
O1 0.008(2) 0.016(2) 0.025(2) 0.000(2) -0.0015(18) -0.0019(18)
O2 0.016(2) 0.019(2) 0.012(2) -0.0008(18) 0.0035(18) -0.0065(19)
O3 0.012(2) 0.046(3) 0.010(2) -0.001(2) -0.0006(18) 0.004(2)
O4 0.012(2) 0.013(2) 0.019(2) -0.0002(18) -0.0032(18) 0.0015(18)
O5 0.025(3) 0.015(2) 0.026(3) 0.006(2) 0.007(2) 0.001(2)
O6 0.038(5) 0.038(5) 0.023(4) 0.000 0.000 0.021(4)
O7 0.028(4) 0.028(4) 0.018(4) 0.000 0.000 -0.007(3)
O8 0.022(4) 0.014(3) 0.018(3) -0.004(3) 0.000 0.000
O9 0.019(3) 0.015(3) 0.022(4) 0.001(3) 0.000 0.000
O10 0.021(2) 0.015(2) 0.021(2) 0.0041(19) -0.006(2) -0.0026(19)
O11 0.022(2) 0.015(2) 0.018(2) -0.0019(19) -0.0041(19) 0.0001(19)
O12 0.011(3) 0.038(4) 0.009(3) 0.005(3) 0.000 0.000
O13 0.020(4) 0.050(5) 0.028(4) 0.000 0.000 -0.011(4)
O14 0.006(3) 0.020(3) 0.013(3) 0.003(3) 0.000 0.000
O15 0.012(3) 0.062(6) 0.018(4) -0.007(4) 0.000 0.000
OW1 0.088(15) 0.016(8) 0.036(10) 0.000 -0.028(10) 0.000
OW1A 0.051(11) 0.014(7) 0.043(10) 0.000 0.006(9) 0.000
OW3 0.059(5) 0.081(6) 0.105(7) 0.002(6) -0.030(5) -0.014(5)
OW4 0.098(10) 0.125(11) 0.041(6) 0.000 0.000 0.080(9)
OW5 0.067(4) 0.067(4) 0.067(4) -0.013(4) -0.013(4) -0.013(4)

loop_
_atom_type_symbol
_atom_type_description
_atom_type_scat_dispersion_real
_atom_type_scat_dispersion_imag
_atom_type_scat_source
C C 0.0033 0.0016 'International Tables Vol C Tables 4.2.6.8 and 6.1.1.4'
H H 0.0000 0.0000 'International Tables Vol C Tables 4.2.6.8 and 6.1.1.4'
O O 0.0106 0.0060 'International Tables Vol C Tables 4.2.6.8 and 6.1.1.4'
P P 0.1023 0.0942 'International Tables Vol C Tables 4.2.6.8 and 6.1.1.4'
Cd Cd -0.8075 1.2024 'International Tables Vol C Tables 4.2.6.8 and 6.1.1.4'
U U -9.6767 9.6646 'International Tables Vol C Tables 4.2.6.8 and 6.1.1.4'

loop_
_geom_angle_atom_site_label_1
_geom_angle_atom_site_label_2
_geom_angle_atom_site_label_3
_geom_angle
_geom_angle_site_symmetry_1
_geom_angle_site_symmetry_3
_geom_angle_publ_flag
O6 U1 O7 173.5(4) . . ?
O6 U1 O12 94.5(3) . 26 ?
O7 U1 O12 90.9(3) . 26 ?
O6 U1 O12 94.5(3) . . ?
O7 U1 O12 90.9(3) . . ?
O12 U1 O12 68.6(3) 26 . ?
O6 U1 O3 88.77(14) . 26 ?
O7 U1 O3 89.87(14) . 26 ?
O12 U1 O3 67.72(18) 26 26 ?
O12 U1 O3 136.34(18) . 26 ?
O6 U1 O3 88.77(14) . . ?
O7 U1 O3 89.87(14) . . ?
O12 U1 O3 136.34(18) 26 . ?
O12 U1 O3 67.72(18) . . ?
O3 U1 O3 155.9(2) 26 . ?
O6 U1 O13 92.8(4) . . ?
O7 U1 O13 80.7(3) . . ?
O12 U1 O13 144.83(15) 26 . ?
O12 U1 O13 144.83(15) . . ?
O3 U1 O13 78.11(12) 26 . ?
O3 U1 O13 78.11(12) . . ?
O6 U1 U1 107.8(3) . 3 ?
O7 U1 U1 78.7(2) . 3 ?
O12 U1 U1 36.20(13) 26 3 ?
O12 U1 U1 36.20(13) . 3 ?
O3 U1 U1 101.77(11) 26 3 ?
O3 U1 U1 101.77(11) . 3 ?
O13 U1 U1 159.4(2) . 3 ?
O6 U1 U2 92.06(13) . 26 ?
O7 U1 U2 91.04(11) . 26 ?
O12 U1 U2 27.34(13) 26 26 ?
O12 U1 U2 95.96(14) . 26 ?
O3 U1 U2 40.39(11) 26 26 ?
O3 U1 U2 163.66(11) . 26 ?
O13 U1 U2 118.122(15) . 26 ?
U1 U1 U2 62.483(5) 3 26 ?
O6 U1 U2 92.06(13) . . ?
O7 U1 U2 91.04(11) . . ?
O12 U1 U2 95.96(14) 26 . ?
O12 U1 U2 27.34(13) . . ?
O3 U1 U2 163.66(11) 26 . ?
O3 U1 U2 40.39(11) . . ?
O13 U1 U2 118.122(15) . . ?
U1 U1 U2 62.483(5) 3 . ?
U2 U1 U2 123.278(10) 26 . ?
O8 U2 O9 178.8(3) . . ?
O8 U2 O14 92.2(3) . . ?
O9 U2 O14 86.6(3) . . ?
O8 U2 O12 87.5(3) . . ?
O9 U2 O12 93.8(3) . . ?
O14 U2 O12 179.7(3) . . ?
O8 U2 O2 83.94(13) . . ?
O9 U2 O2 95.53(13) . . ?
O14 U2 O2 65.38(10) . . ?
O12 U2 O2 114.57(10) . . ?
O8 U2 O2 83.94(13) . 28 ?
O9 U2 O2 95.53(13) . 28 ?
O14 U2 O2 65.38(10) . 28 ?
O12 U2 O2 114.57(10) . 28 ?
O2 U2 O2 128.57(19) . 28 ?
O8 U2 O3 100.23(15) . 28 ?
O9 U2 O3 80.33(15) . 28 ?
O14 U2 O3 116.01(11) . 28 ?
O12 U2 O3 64.07(11) . 28 ?
O2 U2 O3 175.43(15) . 28 ?
O2 U2 O3 54.25(14) 28 28 ?
O8 U2 O3 100.23(15) . . ?
O9 U2 O3 80.33(15) . . ?
O14 U2 O3 116.01(11) . . ?
O12 U2 O3 64.07(11) . . ?
O2 U2 O3 54.25(14) . . ?
O2 U2 O3 175.43(15) 28 . ?
O3 U2 O3 122.7(2) 28 . ?
O8 U2 P1 94.66(3) . 28 ?
O9 U2 P1 85.34(3) . 28 ?
O14 U2 P1 89.96(3) . 28 ?
O12 U2 P1 90.07(3) . 28 ?
O2 U2 P1 155.17(10) . 28 ?
O2 U2 P1 27.33(10) 28 28 ?
O3 U2 P1 27.12(10) 28 28 ?
O3 U2 P1 149.21(11) . 28 ?
O8 U2 P1 94.66(3) . . ?
O9 U2 P1 85.34(3) . . ?
O14 U2 P1 89.96(3) . . ?
O12 U2 P1 90.07(3) . . ?
O2 U2 P1 27.33(10) . . ?
O2 U2 P1 155.17(10) 28 . ?
O3 U2 P1 149.21(11) 28 . ?
O3 U2 P1 27.12(10) . . ?
P1 U2 P1 170.68(6) 28 . ?
O8 U2 U3 92.34(18) . . ?
O9 U2 U3 86.58(19) . . ?
O14 U2 U3 28.966(5) . . ?
O12 U2 U3 151.037(4) . . ?
O2 U2 U3 36.89(9) . . ?
O2 U2 U3 94.17(9) 28 . ?
O3 U2 U3 143.81(10) 28 . ?
O3 U2 U3 87.55(10) . . ?
P1 U2 U3 118.78(3) 28 . ?
P1 U2 U3 61.06(3) . . ?
O8 U2 U3 92.34(18) . 28 ?
O9 U2 U3 86.58(19) . 28 ?
O14 U2 U3 28.966(5) . 28 ?
O12 U2 U3 151.037(4) . 28 ?
O2 U2 U3 94.17(9) . 28 ?
O2 U2 U3 36.89(9) 28 28 ?
O3 U2 U3 87.55(10) 28 28 ?
O3 U2 U3 143.81(10) . 28 ?
P1 U2 U3 61.06(3) 28 28 ?
P1 U2 U3 118.78(3) . 28 ?
U3 U2 U3 57.924(8) . 28 ?
O11 U3 O10 177.8(2) . . ?
O11 U3 O14 91.8(2) . . ?
O10 U3 O14 89.7(2) . . ?
O11 U3 O15 90.8(3) . . ?
O10 U3 O15 91.2(3) . . ?
O14 U3 O15 68.45(19) . . ?
O11 U3 O1 90.58(19) . 45 ?
O10 U3 O1 89.20(19) . 45 ?
O14 U3 O1 139.95(17) . 45 ?
O15 U3 O1 71.55(18) . 45 ?
O11 U3 O4 89.30(19) . 45 ?
O10 U3 O4 88.55(19) . 45 ?
O14 U3 O4 146.20(17) . 45 ?
O15 U3 O4 145.34(18) . 45 ?
O1 U3 O4 73.79(15) 45 45 ?
O11 U3 O2 90.05(18) . . ?
O10 U3 O2 89.12(19) . . ?
O14 U3 O2 68.37(17) . . ?
O15 U3 O2 136.82(18) . . ?
O1 U3 O2 151.61(15) 45 . ?
O4 U3 O2 77.84(15) 45 . ?
O11 U3 U3 96.03(15) . 28 ?
O10 U3 U3 86.11(15) . 28 ?
O14 U3 U3 33.26(13) . 28 ?
O15 U3 U3 35.70(14) . 28 ?
O1 U3 U3 106.78(11) 45 28 ?
O4 U3 U3 174.62(11) 45 28 ?
O2 U3 U3 101.37(11) . 28 ?
O11 U3 U2 87.04(15) . . ?
O10 U3 U2 93.64(15) . . ?
O14 U3 U2 27.79(13) . . ?
O15 U3 U2 95.88(15) . . ?
O1 U3 U2 167.19(11) 45 . ?
O4 U3 U2 118.73(10) 45 . ?
O2 U3 U2 41.07(11) . . ?
U3 U3 U2 61.038(4) 28 . ?
OW1 Cd1 OW1 48.1(12) 2_565 . ?
OW1 Cd1 O9 93.91(16) 2_565 . ?
OW1 Cd1 O9 93.91(16) . . ?
OW1 Cd1 O9 93.91(16) 2_565 2_565 ?
OW1 Cd1 O9 93.91(16) . 2_565 ?
O9 Cd1 O9 171.4(4) . 2_565 ?
OW1 Cd1 OW2 119.4(9) 2_565 2_565 ?
OW1 Cd1 OW2 167.5(9) . 2_565 ?
O9 Cd1 OW2 86.56(15) . 2_565 ?
O9 Cd1 OW2 86.56(15) 2_565 2_565 ?
OW1 Cd1 OW2 167.5(9) 2_565 . ?
OW1 Cd1 OW2 119.4(9) . . ?
O9 Cd1 OW2 86.56(15) . . ?
O9 Cd1 OW2 86.56(15) 2_565 . ?
OW2 Cd1 OW2 73.1(13) 2_565 . ?
OW1 Cd1 OW2A 99.9(8) 2_565 2_565 ?
OW1 Cd1 OW2A 148.0(8) . 2_565 ?
O9 Cd1 OW2A 87.61(11) . 2_565 ?
O9 Cd1 OW2A 87.61(11) 2_565 2_565 ?
OW2 Cd1 OW2A 19.5(7) 2_565 2_565 ?
OW2 Cd1 OW2A 92.6(11) . 2_565 ?
OW1 Cd1 OW2A 148.0(8) 2_565 . ?
OW1 Cd1 OW2A 99.9(8) . . ?
O9 Cd1 OW2A 87.61(11) . . ?
O9 Cd1 OW2A 87.61(11) 2_565 . ?
OW2 Cd1 OW2A 92.6(11) 2_565 . ?
OW2 Cd1 OW2A 19.5(7) . . ?
OW2A Cd1 OW2A 112.1(12) 2_565 . ?
OW1 Cd1 OW1A 85.1(8) 2_565 . ?
OW1 Cd1 OW1A 37.0(7) . . ?
O9 Cd1 OW1A 92.07(9) . . ?
O9 Cd1 OW1A 92.07(9) 2_565 . ?
OW2 Cd1 OW1A 155.5(8) 2_565 . ?
OW2 Cd1 OW1A 82.5(8) . . ?
OW2A Cd1 OW1A 175.1(7) 2_565 . ?
OW2A Cd1 OW1A 62.9(7) . . ?
OW1 Cd1 OW1A 37.0(7) 2_565 2_565 ?
OW1 Cd1 OW1A 85.1(8) . 2_565 ?
O9 Cd1 OW1A 92.07(9) . 2_565 ?
O9 Cd1 OW1A 92.07(9) 2_565 2_565 ?
OW2 Cd1 OW1A 82.5(8) 2_565 2_565 ?
OW2 Cd1 OW1A 155.5(8) . 2_565 ?
OW2A Cd1 OW1A 62.9(7) 2_565 2_565 ?
OW2A Cd1 OW1A 175.1(7) . 2_565 ?
OW1A Cd1 OW1A 122.0(8) . 2_565 ?
OW11 Cd2 O5 135.24(13) . 9 ?
OW11 Cd2 O5 135.24(13) . . ?
O5 Cd2 O5 75.1(2) 9 . ?
OW11 Cd2 O5 135.24(13) . 5 ?
O5 Cd2 O5 75.1(2) 9 5 ?
O5 Cd2 O5 75.1(2) . 5 ?
OW11 Cd2 OW3 68.3(2) . 5 ?
O5 Cd2 OW3 83.1(3) 9 5 ?
O5 Cd2 OW3 156.0(3) . 5 ?
O5 Cd2 OW3 89.7(3) 5 5 ?
OW11 Cd2 OW3 68.3(2) . . ?
O5 Cd2 OW3 156.0(3) 9 . ?
O5 Cd2 OW3 89.7(3) . . ?
O5 Cd2 OW3 83.1(3) 5 . ?
OW3 Cd2 OW3 107.2(2) 5 . ?
OW11 Cd2 OW3 68.3(2) . 9 ?
O5 Cd2 OW3 89.7(3) 9 9 ?
O5 Cd2 OW3 83.1(3) . 9 ?
O5 Cd2 OW3 156.0(3) 5 9 ?
OW3 Cd2 OW3 107.2(2) 5 9 ?
OW3 Cd2 OW3 107.2(2) . 9 ?
OW11 Cd2 OW15 21.4(8) . 9 ?
O5 Cd2 OW15 115.4(8) 9 9 ?
O5 Cd2 OW15 132.9(9) . 9 ?
O5 Cd2 OW15 150.8(8) 5 9 ?
OW3 Cd2 OW15 66.1(9) 5 9 ?
OW3 Cd2 OW15 88.6(8) . 9 ?
OW3 Cd2 OW15 52.9(9) 9 9 ?
OW11 Cd2 OW15 21.4(8) . 5 ?
O5 Cd2 OW15 132.9(9) 9 5 ?
O5 Cd2 OW15 150.8(8) . 5 ?
O5 Cd2 OW15 115.4(8) 5 5 ?
OW3 Cd2 OW15 52.9(9) 5 5 ?
OW3 Cd2 OW15 66.1(9) . 5 ?
OW3 Cd2 OW15 88.6(8) 9 5 ?
OW15 Cd2 OW15 36.9(14) 9 5 ?
OW11 Cd2 OW15 21.4(8) . . ?
O5 Cd2 OW15 150.8(8) 9 . ?
O5 Cd2 OW15 115.4(8) . . ?
O5 Cd2 OW15 132.9(9) 5 . ?
OW3 Cd2 OW15 88.6(8) 5 . ?
OW3 Cd2 OW15 52.9(9) . . ?
OW3 Cd2 OW15 66.1(9) 9 . ?
OW15 Cd2 OW15 36.9(14) 9 . ?
OW15 Cd2 OW15 36.9(14) 5 . ?
OW11 Cd2 Cd3 180.0(13) . . ?
O5 Cd2 Cd3 44.76(13) 9 . ?
O5 Cd2 Cd3 44.76(13) . . ?
O5 Cd2 Cd3 44.76(13) 5 . ?
OW3 Cd2 Cd3 111.7(2) 5 . ?
OW3 Cd2 Cd3 111.7(2) . . ?
OW3 Cd2 Cd3 111.7(2) 9 . ?
OW15 Cd2 Cd3 158.6(8) 9 . ?
OW15 Cd2 Cd3 158.6(8) 5 . ?
OW15 Cd2 Cd3 158.6(8) . . ?
O5 Cd3 O5 74.93(18) 9 . ?
O5 Cd3 O5 74.93(18) 9 5 ?
O5 Cd3 O5 74.93(18) . 5 ?
O5 Cd3 O5 105.07(18) 9 37 ?
O5 Cd3 O5 180.000(1) . 37 ?
O5 Cd3 O5 105.07(18) 5 37 ?
O5 Cd3 O5 105.07(18) 9 41 ?
O5 Cd3 O5 105.07(18) . 41 ?
O5 Cd3 O5 180.0(3) 5 41 ?
O5 Cd3 O5 74.93(18) 37 41 ?
O5 Cd3 O5 180.0(2) 9 45 ?
O5 Cd3 O5 105.07(18) . 45 ?
O5 Cd3 O5 105.07(18) 5 45 ?
O5 Cd3 O5 74.93(18) 37 45 ?
O5 Cd3 O5 74.93(18) 41 45 ?
O5 Cd3 Cd2 44.62(12) 9 . ?
O5 Cd3 Cd2 44.62(12) . . ?
O5 Cd3 Cd2 44.62(12) 5 . ?
O5 Cd3 Cd2 135.38(12) 37 . ?
O5 Cd3 Cd2 135.38(12) 41 . ?
O5 Cd3 Cd2 135.38(12) 45 . ?
O5 Cd3 Cd2 135.38(12) 9 37 ?
O5 Cd3 Cd2 135.38(12) . 37 ?
O5 Cd3 Cd2 135.38(12) 5 37 ?
O5 Cd3 Cd2 44.62(12) 37 37 ?
O5 Cd3 Cd2 44.62(12) 41 37 ?
O5 Cd3 Cd2 44.62(12) 45 37 ?
Cd2 Cd3 Cd2 180.00(2) . 37 ?
O1 P1 O3 114.5(3) . . ?
O1 P1 O2 113.4(3) . . ?
O3 P1 O2 103.4(3) . . ?
O1 P1 C1 107.2(3) . . ?
O3 P1 C1 108.3(3) . . ?
O2 P1 C1 109.9(3) . . ?
O1 P1 U2 124.89(19) . . ?
O3 P1 U2 51.97(18) . . ?
O2 P1 U2 51.91(18) . . ?
C1 P1 U2 127.9(2) . . ?
C2 C1 P1 110.9(4) . . ?
O4 C2 O5 122.5(6) . . ?
O4 C2 C1 118.7(6) . . ?
O5 C2 C1 118.8(6) . . ?
P1 O1 U3 137.3(3) . 41 ?
P1 O2 U3 138.7(3) . . ?
P1 O2 U2 100.8(2) . . ?
U3 O2 U2 102.04(16) . . ?
P1 O3 U1 149.3(3) . . ?
P1 O3 U2 100.9(2) . . ?
U1 O3 U2 103.69(17) . . ?
C2 O4 U3 136.3(4) . 41 ?
C2 O5 Cd2 147.5(5) . . ?
C2 O5 Cd3 120.3(4) . . ?
Cd2 O5 Cd3 90.62(17) . . ?
U2 O9 Cd1 179.5(4) . . ?
U2 O12 U1 124.52(15) . . ?
U2 O12 U1 124.52(15) . 3 ?
U1 O12 U1 107.6(3) . 3 ?
U2 O14 U3 123.24(13) . . ?
U2 O14 U3 123.24(13) . 28 ?
U3 O14 U3 113.5(3) . 28 ?
U3 O15 U3 108.6(3) 28 . ?
OW1A OW1 OW1 147.2(9) . 2_565 ?
OW1A OW1 Cd1 81.2(10) . . ?
OW1 OW1 Cd1 66.0(6) 2_565 . ?
OW1 OW1A Cd1 61.8(9) . . ?
OW2A OW2 Cd1 82(3) . . ?
OW2 OW2A Cd1 79(3) . . ?
OW15 OW11 OW15 119.2(12) 9 5 ?
OW15 OW11 OW15 119.2(12) 9 . ?
OW15 OW11 OW15 119.2(12) 5 . ?
OW15 OW11 Cd2 95(4) 9 . ?
OW15 OW11 Cd2 95(4) 5 . ?
OW15 OW11 Cd2 95(4) . . ?
OW11 OW15 OW15 30.4(6) . 9 ?
OW11 OW15 OW15 30.4(6) . 5 ?
OW15 OW15 OW15 60.000(6) 9 5 ?
OW11 OW15 Cd2 63(4) . . ?
OW15 OW15 Cd2 71.6(7) 9 . ?
OW15 OW15 Cd2 71.6(7) 5 . ?

loop_
_geom_bond_atom_site_label_1
_geom_bond_atom_site_label_2
_geom_bond_distance
_geom_bond_site_symmetry_2
_geom_bond_publ_flag
U1 O6 1.783(8) . ?
U1 O7 1.789(7) . ?
U1 O12 2.265(4) 26 ?
U1 O12 2.265(4) . ?
U1 O3 2.389(5) 26 ?
U1 O3 2.389(5) . ?
U1 O13 2.450(7) . ?
U1 U1 3.6554(7) 3 ?
U1 U2 3.9559(4) 26 ?
U1 U2 3.9559(4) . ?
U2 O8 1.794(6) . ?
U2 O9 1.829(7) . ?
U2 O14 2.187(6) . ?
U2 O12 2.205(6) . ?
U2 O2 2.635(5) . ?
U2 O2 2.635(5) 28 ?
U2 O3 2.638(5) 28 ?
U2 O3 2.638(5) . ?
U2 P1 3.2888(16) 28 ?
U2 P1 3.2888(16) . ?
U2 U3 3.9223(5) . ?
U2 U3 3.9223(5) 28 ?
U3 O11 1.796(5) . ?
U3 O10 1.798(5) . ?
U3 O14 2.271(3) . ?
U3 O15 2.339(4) . ?
U3 O1 2.355(4) 45 ?
U3 O4 2.396(4) 45 ?
U3 O2 2.407(4) . ?
U3 U3 3.7986(5) 28 ?
Cd1 OW1 2.179(17) 2_565 ?
Cd1 OW1 2.179(17) . ?
Cd1 O9 2.231(7) . ?
Cd1 O9 2.231(7) 2_565 ?
Cd1 OW2 2.29(2) 2_565 ?
Cd1 OW2 2.29(2) . ?
Cd1 OW2A 2.31(2) 2_565 ?
Cd1 OW2A 2.31(2) . ?
Cd1 OW1A 2.442(18) . ?
Cd1 OW1A 2.442(18) 2_565 ?
Cd2 OW11 2.18(4) . ?
Cd2 O5 2.278(5) 9 ?
Cd2 O5 2.278(5) . ?
Cd2 O5 2.278(5) 5 ?
Cd2 OW3 2.326(9) 5 ?
Cd2 OW3 2.326(9) . ?
Cd2 OW3 2.326(9) 9 ?
Cd2 OW15 2.42(4) 9 ?
Cd2 OW15 2.42(4) 5 ?
Cd2 OW15 2.42(4) . ?
Cd2 Cd3 3.2435(15) . ?
Cd3 O5 2.284(5) 9 ?
Cd3 O5 2.284(5) . ?
Cd3 O5 2.284(5) 5 ?
Cd3 O5 2.284(5) 37 ?
Cd3 O5 2.284(5) 41 ?
Cd3 O5 2.284(5) 45 ?
Cd3 Cd2 3.2435(15) 37 ?
P1 O1 1.498(5) . ?
P1 O3 1.527(5) . ?
P1 O2 1.537(5) . ?
P1 C1 1.794(7) . ?
C1 C2 1.512(9) . ?
C2 O4 1.257(8) . ?
C2 O5 1.270(8) . ?
O1 U3 2.355(4) 41 ?
O4 U3 2.396(4) 41 ?
O12 U1 2.265(4) 3 ?
O14 U3 2.271(3) 28 ?
O15 U3 2.339(4) 28 ?
OW1 OW1A 1.49(3) . ?
OW1 OW1 1.78(4) 2_565 ?
OW2 OW2A 0.78(3) . ?
OW6 OW6 1.58(4) 26 ?
OW8 OW8 1.74(7) 26 ?
OW10 OW10 1.79(10) 27 ?
OW11 OW15 0.89(3) 9 ?
OW11 OW15 0.89(3) 5 ?
OW11 OW15 0.89(3) . ?
OW13 OW14 0.88(12) . ?
OW15 OW15 1.53(6) 9 ?
OW15 OW15 1.53(6) 5 ?
